data_2214909
loop_
_publ_author_name
'Bing-Xin Liu'
'Guang-Hua Chen'
'Yan-Ping Yu'
'Yuan-Yuan Lin'

_publ_section_title
;Aqua(2,2'-diamino-4,4'-bi-1,3-thiazole-\k^2^<i>N</i>,<i>N</i>')(malonato-\k^2^<i>O</i>,<i>O</i>')zinc(II)
 monohydrate
;
_journal_coeditor_code XU2284
_journal_issue 8
_journal_name_full 'Acta Crystallographica Section E'
_journal_page_first m2054
_journal_page_last m2055
_journal_paper_doi 10.1107/S1600536807031741
_journal_volume 63
_journal_year 2007
_chemical_formula_iupac '[Zn (C3 H2 O4) (C6 H6 N4 S2) (H2 O)], H2 O'
_chemical_formula_moiety 'C9 H10 N4 O5 S2 Zn, H2 O'
_chemical_formula_sum 'C9 H12 N4 O6 S2 Zn'
_chemical_formula_weight 401.72
_chemical_name_systematic
;
Aqua(2,2'-diamino-4,4'-bi-1,3-thiazole-\k^2^N,N')(malonato-\k^2^O,O')zinc(II)
monohydrate
;
_space_group_IT_number 2
_symmetry_cell_setting triclinic
_symmetry_space_group_name_Hall '-P 1'
_symmetry_space_group_name_H-M 'P -1'
_atom_sites_solution_hydrogens geom
_atom_sites_solution_primary direct
_atom_sites_solution_secondary difmap
_audit_creation_method SHELXL-97
_cell_angle_alpha 68.8950(10)
_cell_angle_beta 88.074(2)
_cell_angle_gamma 78.337(2)
_cell_formula_units_Z 4
_cell_length_a 8.4695(11)
_cell_length_b 12.5509(15)
_cell_length_c 14.8615(19)
_cell_measurement_reflns_used 4880
_cell_measurement_temperature 295(2)
_cell_measurement_theta_max 25.0
_cell_measurement_theta_min 2.4
_cell_volume 1442.1(3)
_computing_cell_refinement PROCESS-AUTO
_computing_data_collection 'PROCESS-AUTO (Rigaku, 1998)'
_computing_data_reduction 'CrystalStructure (Rigaku/MSC, 2002)'
_computing_molecular_graphics 'ORTEP-3 for Windows (Farrugia, 1997)'
_computing_publication_material 'WinGX (Farrugia, 1999)'
_computing_structure_refinement 'SHELXL97 (Sheldrick, 1997)'
_computing_structure_solution 'SIR92 (Altomare <i>et al.</i>,  1993)'
_diffrn_ambient_temperature 295(2)
_diffrn_detector_area_resol_mean 10.0
_diffrn_measured_fraction_theta_full 0.98
_diffrn_measured_fraction_theta_max 0.98
_diffrn_measurement_device_type 'Rigaku R-AXIS RAPID'
_diffrn_measurement_method \w
_diffrn_radiation_monochromator graphite
_diffrn_radiation_source 'fine-focus sealed tube'
_diffrn_radiation_type MoK\a
_diffrn_radiation_wavelength 0.71073
_diffrn_reflns_av_R_equivalents 0.024
_diffrn_reflns_av_sigmaI/netI 0.050
_diffrn_reflns_limit_h_max 10
_diffrn_reflns_limit_h_min -4
_diffrn_reflns_limit_k_max 14
_diffrn_reflns_limit_k_min -13
_diffrn_reflns_limit_l_max 17
_diffrn_reflns_limit_l_min -17
_diffrn_reflns_number 7536
_diffrn_reflns_theta_full 25.0
_diffrn_reflns_theta_max 25.0
_diffrn_reflns_theta_min 2.4
_diffrn_standards_interval_count 0
_diffrn_standards_interval_time 0
_diffrn_standards_number 0
_exptl_absorpt_coefficient_mu 2.027
_exptl_absorpt_correction_T_max 0.735
_exptl_absorpt_correction_T_min 0.628
_exptl_absorpt_correction_type multi-scan
_exptl_absorpt_process_details '(ABSCOR; Higashi, 1995)'
_exptl_crystal_colour yellow
_exptl_crystal_density_diffrn 1.850
_exptl_crystal_density_method 'not measured'
_exptl_crystal_description prism
_exptl_crystal_F_000 816
_exptl_crystal_size_max 0.25
_exptl_crystal_size_mid 0.22
_exptl_crystal_size_min 0.15
_refine_diff_density_max 0.41
_refine_diff_density_min -0.40
_refine_ls_extinction_method none
_refine_ls_goodness_of_fit_ref 1.076
_refine_ls_hydrogen_treatment constr
_refine_ls_matrix_type full
_refine_ls_number_parameters 398
_refine_ls_number_reflns 4992
_refine_ls_number_restraints 0
_refine_ls_restrained_S_all 1.076
_refine_ls_R_factor_all 0.056
_refine_ls_R_factor_gt 0.038
_refine_ls_shift/su_max 0.000
_refine_ls_shift/su_mean 0.000
_refine_ls_structure_factor_coef Fsqd
_refine_ls_weighting_details 'calc w=1/[\s^2^(Fo^2^)+(0.0347P)^2^] where P=(Fo^2^+2Fc^2^)/3'
_refine_ls_weighting_scheme calc
_refine_ls_wR_factor_gt 0.079
_refine_ls_wR_factor_ref 0.086
_reflns_number_gt 3768
_reflns_number_total 4992
_reflns_threshold_expression I>2\s(I)
_cod_data_source_file xu2284.cif
_cod_data_source_block I
_cod_depositor_comments
;
The following automatic conversions were performed:
'_symmetry_cell_setting' value 'Triclinic' changed to 'triclinic'
according to '/home/saulius/struct/CIF-dictionaries/cif_core.dic'
dictionary named 'cif_core.dic' version 2.4.1 from 2010-06-29.

Automatic conversion script
Id: cif_fix_enum 1527 2010-12-29 10:47:43Z saulius 

The following automatic conversions were performed:

'_symmetry_cell_setting' value 'Triclinic' changed to 'triclinic'
according to /home/saulius/struct/CIF-dictionaries/cif_core.dic
dictionary named 'cif_core.dic' version 2.4.1 from 2010-06-29.

Automatic conversion script
Id: cif_fix_values 1715 2011-07-08 13:25:40Z adriana 
;
_cod_database_code 2214909
_cod_database_fobs_code 2214909

loop_
_symmetry_equiv_pos_as_xyz
'x, y, z'
'-x, -y, -z'

loop_
_atom_site_type_symbol
_atom_site_label
_atom_site_fract_x
_atom_site_fract_y
_atom_site_fract_z
_atom_site_U_iso_or_equiv
_atom_site_adp_type
_atom_site_calc_flag
_atom_site_refinement_flags
_atom_site_occupancy
Zn Zn1 0.88504(5) 0.31911(3) 0.43082(3) 0.02935(14) Uani d . 1
Zn Zn2 0.56845(6) 0.21371(3) 0.00971(3) 0.03282(14) Uani d . 1
O O1 0.7108(3) 0.3062(2) 0.34771(16) 0.0329(6) Uani d . 1
H H1A 0.6546 0.3730 0.3207 0.050 Uiso d R 1
H H1B 0.6473 0.2649 0.3787 0.050 Uiso d R 1
O O2 0.7538(3) 0.2748(2) 0.04109(18) 0.0449(7) Uani d . 1
H H2A 0.7802 0.2460 0.0973 0.050 Uiso d R 1
H H2B 0.7539 0.3481 0.0215 0.050 Uiso d R 1
O O11 1.0722(3) 0.2090(2) 0.40389(18) 0.0435(7) Uani d . 1
O O12 1.2746(3) 0.0620(2) 0.42855(19) 0.0468(8) Uani d . 1
O O13 0.8758(3) 0.1976(2) 0.56278(18) 0.0444(7) Uani d . 1
O O14 0.9634(4) 0.0497(2) 0.69622(18) 0.0543(8) Uani d . 1
O O21 0.3790(4) 0.3220(2) 0.03881(18) 0.0488(8) Uani d . 1
O O22 0.2502(4) 0.4952(2) 0.03062(18) 0.0487(8) Uani d . 1
O O23 0.5257(3) 0.3127(2) -0.13198(17) 0.0375(7) Uani d . 1
O O24 0.4464(3) 0.4715(2) -0.25955(17) 0.0427(7) Uani d . 1
O O1W 0.5480(3) 0.1515(2) 0.4527(2) 0.0537(8) Uani d . 1
H H1WA 0.4756 0.1321 0.4266 0.080 Uiso d R 1
H H1WB 0.6035 0.0889 0.4913 0.080 Uiso d R 1
O O2W 0.8814(4) 0.1887(2) 0.22125(19) 0.0658(10) Uani d . 1
H H2WA 0.8984 0.1175 0.2440 0.099 Uiso d R 1
H H2WB 0.8361 0.2155 0.2600 0.099 Uiso d R 1
N N11 0.9577(4) 0.4616(2) 0.3251(2) 0.0305(7) Uani d . 1
N N12 1.0922(4) 0.3928(3) 0.2089(2) 0.0526(10) Uani d . 1
H H12A 1.1403 0.4132 0.1546 0.050 Uiso d R 1
H H12B 1.0719 0.3237 0.2330 0.050 Uiso d R 1
N N13 0.7881(3) 0.4519(2) 0.4811(2) 0.0269(7) Uani d . 1
N N14 0.6448(4) 0.3689(3) 0.6174(2) 0.0370(8) Uani d . 1
H H14A 0.6717 0.3002 0.6188 0.050 Uiso d R 1
H H14B 0.5762 0.3871 0.6580 0.050 Uiso d R 1
N N21 0.6930(3) 0.0708(2) -0.02042(19) 0.0270(7) Uani d . 1
N N22 0.7906(4) 0.1492(3) -0.1752(2) 0.0374(8) Uani d . 1
H H22A 0.7284 0.2120 -0.1813 0.050 Uiso d R 1
H H22B 0.8373 0.1333 -0.2221 0.050 Uiso d R 1
N N23 0.5398(4) 0.0760(2) 0.1367(2) 0.0332(8) Uani d . 1
N N24 0.3770(4) 0.1607(3) 0.2345(2) 0.0560(11) Uani d . 1
H H24A 0.3584 0.2254 0.1907 0.050 Uiso d R 1
H H24B 0.3253 0.1501 0.2879 0.050 Uiso d R 1
S S11 1.08320(13) 0.61328(9) 0.19332(7) 0.0411(3) Uani d . 1
S S12 0.65560(13) 0.59502(8) 0.56222(7) 0.0373(3) Uani d . 1
S S21 0.87839(14) -0.08109(9) -0.07459(8) 0.0464(3) Uani d . 1
S S22 0.48746(14) -0.07143(9) 0.30120(7) 0.0417(3) Uani d . 1
C C11 0.9206(4) 0.5639(3) 0.3433(3) 0.0291(9) Uani d . 1
C C12 0.9765(5) 0.6532(3) 0.2810(3) 0.0383(10) Uani d . 1
H H12 0.9602 0.7271 0.2844 0.046 Uiso calc R 1
C C13 1.0418(5) 0.4746(3) 0.2469(3) 0.0336(9) Uani d . 1
C C14 0.8246(4) 0.5596(3) 0.4274(3) 0.0285(8) Uani d . 1
C C15 0.7636(5) 0.6456(3) 0.4602(3) 0.0354(9) Uani d . 1
H H15 0.7777 0.7221 0.4318 0.043 Uiso calc R 1
C C16 0.6984(4) 0.4580(3) 0.5546(2) 0.0276(8) Uani d . 1
C C17 1.1553(4) 0.1141(3) 0.4571(2) 0.0276(8) Uani d . 1
C C18 1.1183(4) 0.0575(3) 0.5623(2) 0.0307(9) Uani d . 1
H H18A 1.1101 -0.0217 0.5714 0.037 Uiso calc R 1
H H18B 1.2133 0.0514 0.5999 0.037 Uiso calc R 1
C C19 0.9751(5) 0.1053(3) 0.6098(3) 0.0309(9) Uani d . 1
C C21 0.7058(4) -0.0363(3) 0.0549(3) 0.0297(9) Uani d . 1
C C22 0.7968(5) -0.1257(3) 0.0372(3) 0.0448(11) Uani d . 1
H H22 0.8140 -0.2027 0.0799 0.054 Uiso calc R 1
C C23 0.7787(4) 0.0603(3) -0.0939(3) 0.0282(8) Uani d . 1
C C24 0.6192(4) -0.0337(3) 0.1401(3) 0.0291(9) Uani d . 1
C C25 0.6045(5) -0.1218(3) 0.2222(3) 0.0388(10) Uani d . 1
H H25 0.6514 -0.1997 0.2347 0.047 Uiso calc R 1
C C26 0.4637(5) 0.0694(3) 0.2172(3) 0.0332(9) Uani d . 1
C C27 0.3292(5) 0.4292(3) -0.0072(3) 0.0339(9) Uani d . 1
C C28 0.3635(5) 0.4842(3) -0.1126(3) 0.0464(12) Uani d . 1
H H28A 0.2600 0.5246 -0.1460 0.056 Uiso calc R 1
H H28B 0.4233 0.5439 -0.1168 0.056 Uiso calc R 1
C C29 0.4506(4) 0.4174(3) -0.1717(2) 0.0277(8) Uani d . 1

loop_
_atom_site_aniso_label
_atom_site_aniso_U_11
_atom_site_aniso_U_22
_atom_site_aniso_U_33
_atom_site_aniso_U_12
_atom_site_aniso_U_13
_atom_site_aniso_U_23
Zn1 0.0343(3) 0.0237(2) 0.0243(2) -0.0011(2) 0.00842(19) -0.00496(19)
Zn2 0.0455(3) 0.0231(2) 0.0225(2) 0.0025(2) 0.0076(2) -0.00518(19)
O1 0.0318(15) 0.0292(14) 0.0308(14) -0.0005(12) 0.0044(12) -0.0062(12)
O2 0.070(2) 0.0277(15) 0.0331(16) -0.0085(14) -0.0064(14) -0.0061(12)
O11 0.0491(18) 0.0325(15) 0.0308(15) 0.0100(14) 0.0134(13) -0.0007(12)
O12 0.0482(18) 0.0398(16) 0.0350(16) 0.0096(14) 0.0164(14) -0.0041(13)
O13 0.0508(18) 0.0331(15) 0.0300(15) 0.0095(14) 0.0192(13) 0.0001(12)
O14 0.069(2) 0.0470(17) 0.0237(15) 0.0155(16) 0.0163(14) -0.0006(13)
O21 0.070(2) 0.0270(15) 0.0307(15) 0.0098(14) 0.0227(14) 0.0000(12)
O22 0.078(2) 0.0261(14) 0.0360(16) -0.0020(15) 0.0293(15) -0.0110(13)
O23 0.0520(18) 0.0281(14) 0.0237(14) 0.0078(13) 0.0059(12) -0.0080(12)
O24 0.0509(18) 0.0408(16) 0.0191(14) 0.0118(14) 0.0089(13) -0.0023(12)
O1W 0.0516(19) 0.0375(16) 0.056(2) -0.0105(15) -0.0030(16) 0.0026(14)
O2W 0.098(3) 0.0513(19) 0.0321(17) 0.0173(18) 0.0027(17) -0.0139(15)
N11 0.0317(18) 0.0269(17) 0.0268(17) -0.0026(14) 0.0137(14) -0.0056(14)
N12 0.076(3) 0.0297(19) 0.050(2) -0.0131(19) 0.039(2) -0.0127(17)
N13 0.0268(17) 0.0264(16) 0.0251(16) -0.0019(14) 0.0049(14) -0.0086(13)
N14 0.043(2) 0.0363(19) 0.0308(18) -0.0071(16) 0.0177(16) -0.0125(15)
N21 0.0307(18) 0.0220(16) 0.0226(16) 0.0000(14) 0.0065(14) -0.0049(13)
N22 0.046(2) 0.0349(18) 0.0275(18) -0.0055(16) 0.0147(16) -0.0097(15)
N23 0.042(2) 0.0300(17) 0.0212(16) -0.0002(15) 0.0091(15) -0.0061(14)
N24 0.080(3) 0.044(2) 0.0281(19) 0.009(2) 0.0252(19) -0.0081(16)
S11 0.0486(7) 0.0357(6) 0.0340(6) -0.0127(5) 0.0187(5) -0.0058(5)
S12 0.0432(6) 0.0350(6) 0.0352(6) -0.0034(5) 0.0111(5) -0.0178(5)
S21 0.0559(7) 0.0343(6) 0.0405(6) 0.0091(5) 0.0123(5) -0.0141(5)
S22 0.0538(7) 0.0376(6) 0.0256(5) -0.0099(5) 0.0104(5) -0.0020(4)
C11 0.025(2) 0.029(2) 0.029(2) -0.0022(17) 0.0013(17) -0.0071(17)
C12 0.044(3) 0.034(2) 0.037(2) -0.011(2) 0.010(2) -0.0127(19)
C13 0.034(2) 0.027(2) 0.029(2) -0.0031(18) 0.0053(18) 0.0002(17)
C14 0.026(2) 0.029(2) 0.027(2) -0.0060(17) 0.0013(17) -0.0073(17)
C15 0.043(2) 0.031(2) 0.032(2) -0.0102(19) 0.0073(19) -0.0104(18)
C16 0.024(2) 0.031(2) 0.024(2) -0.0004(17) 0.0037(16) -0.0093(17)
C17 0.031(2) 0.027(2) 0.027(2) -0.0074(18) 0.0052(17) -0.0114(17)
C18 0.032(2) 0.030(2) 0.025(2) -0.0012(17) 0.0060(17) -0.0066(17)
C19 0.038(2) 0.025(2) 0.025(2) -0.0013(18) 0.0074(18) -0.0071(17)
C21 0.034(2) 0.025(2) 0.029(2) -0.0055(17) 0.0037(17) -0.0089(17)
C22 0.058(3) 0.028(2) 0.036(2) 0.004(2) 0.009(2) -0.0044(19)
C23 0.028(2) 0.028(2) 0.028(2) -0.0013(17) 0.0041(17) -0.0119(17)
C24 0.031(2) 0.0252(19) 0.027(2) -0.0037(17) 0.0017(17) -0.0065(17)
C25 0.049(3) 0.026(2) 0.031(2) -0.0023(19) 0.0037(19) -0.0007(17)
C26 0.039(2) 0.033(2) 0.0206(19) -0.0034(18) 0.0033(17) -0.0029(17)
C27 0.039(2) 0.027(2) 0.031(2) -0.0031(18) 0.0064(18) -0.0067(18)
C28 0.065(3) 0.038(2) 0.023(2) 0.009(2) 0.010(2) -0.0076(18)
C29 0.030(2) 0.025(2) 0.023(2) -0.0004(17) 0.0032(17) -0.0066(16)

loop_
_atom_type_symbol
_atom_type_description
_atom_type_scat_dispersion_real
_atom_type_scat_dispersion_imag
_atom_type_scat_source
C C 0.0033 0.0000 'International Tables Vol C Tables 4.2.6.8 and 6.1.1.4'
H H 0.0000 0.0000 'International Tables Vol C Tables 4.2.6.8 and 6.1.1.4'
N N 0.0061 0.0000 'International Tables Vol C Tables 4.2.6.8 and 6.1.1.4'
O O 0.0106 0.0000 'International Tables Vol C Tables 4.2.6.8 and 6.1.1.4'
S S 0.1246 0.0000 'International Tables Vol C Tables 4.2.6.8 and 6.1.1.4'
Zn Zn 0.2839 0.0000 'International Tables Vol C Tables 4.2.6.8 and 6.1.1.4'

loop_
_geom_angle_atom_site_label_1
_geom_angle_atom_site_label_2
_geom_angle_atom_site_label_3
_geom_angle
O11 Zn1 O13 88.83(10)
O11 Zn1 O1 99.45(11)
O13 Zn1 O1 106.13(11)
O11 Zn1 N13 152.32(12)
O13 Zn1 N13 91.05(11)
O1 Zn1 N13 107.14(10)
O11 Zn1 N11 90.47(11)
O13 Zn1 N11 157.42(12)
O1 Zn1 N11 96.25(11)
N13 Zn1 N11 79.29(11)
O2 Zn2 O23 100.60(11)
O2 Zn2 O21 100.53(11)
O23 Zn2 O21 88.22(10)
O2 Zn2 N21 100.54(11)
O23 Zn2 N21 92.46(10)
O21 Zn2 N21 158.42(12)
O2 Zn2 N23 104.88(11)
O23 Zn2 N23 154.14(11)
O21 Zn2 N23 91.35(11)
N21 Zn2 N23 78.76(11)
Zn1 O1 H1A 107.9
Zn1 O1 H1B 114.0
H1A O1 H1B 105.9
Zn2 O2 H2A 111.8
Zn2 O2 H2B 122.1
H2A O2 H2B 108.8
C17 O11 Zn1 131.8(2)
C19 O13 Zn1 131.3(2)
C27 O21 Zn2 127.8(3)
C29 O23 Zn2 129.8(2)
H1WA O1W H1WB 106.5
H2WA O2W H2WB 110.0
C13 N11 C11 111.2(3)
C13 N11 Zn1 134.3(2)
C11 N11 Zn1 114.4(2)
C13 N12 H12A 117.3
C13 N12 H12B 123.1
H12A N12 H12B 119.3
C16 N13 C14 111.1(3)
C16 N13 Zn1 134.4(2)
C14 N13 Zn1 114.5(2)
C16 N14 H14A 123.7
C16 N14 H14B 114.8
H14A N14 H14B 121.5
C23 N21 C21 111.3(3)
C23 N21 Zn2 133.1(2)
C21 N21 Zn2 115.2(2)
C23 N22 H22A 115.3
C23 N22 H22B 117.7
H22A N22 H22B 124.2
C26 N23 C24 111.0(3)
C26 N23 Zn2 134.2(2)
C24 N23 Zn2 114.8(2)
C26 N24 H24A 119.6
C26 N24 H24B 120.1
H24A N24 H24B 119.4
C12 S11 C13 88.98(19)
C15 S12 C16 89.39(17)
C22 S21 C23 89.26(18)
C25 S22 C26 89.37(18)
C12 C11 N11 115.4(3)
C12 C11 C14 129.0(3)
N11 C11 C14 115.6(3)
C11 C12 S11 111.0(3)
C11 C12 H12 124.5
S11 C12 H12 124.5
N11 C13 N12 125.7(3)
N11 C13 S11 113.5(3)
N12 C13 S11 120.8(3)
C15 C14 N13 114.7(3)
C15 C14 C11 129.3(3)
N13 C14 C11 116.0(3)
C14 C15 S12 111.0(3)
C14 C15 H15 124.5
S12 C15 H15 124.5
N14 C16 N13 124.3(3)
N14 C16 S12 121.9(3)
N13 C16 S12 113.8(3)
O12 C17 O11 122.5(3)
O12 C17 C18 115.9(3)
O11 C17 C18 121.6(3)
C19 C18 C17 123.9(3)
C19 C18 H18A 106.4
C17 C18 H18A 106.4
C19 C18 H18B 106.4
C17 C18 H18B 106.4
H18A C18 H18B 106.4
O14 C19 O13 123.0(3)
O14 C19 C18 115.9(3)
O13 C19 C18 121.1(3)
C22 C21 N21 114.5(3)
C22 C21 C24 130.0(3)
N21 C21 C24 115.5(3)
C21 C22 S21 111.5(3)
C21 C22 H22 124.2
S21 C22 H22 124.2
N21 C23 N22 124.2(3)
N21 C23 S21 113.5(3)
N22 C23 S21 122.3(3)
C25 C24 N23 115.0(3)
C25 C24 C21 129.5(3)
N23 C24 C21 115.5(3)
C24 C25 S22 111.0(3)
C24 C25 H25 124.5
S22 C25 H25 124.5
N23 C26 N24 124.5(3)
N23 C26 S22 113.6(3)
N24 C26 S22 121.9(3)
O22 C27 O21 122.4(3)
O22 C27 C28 116.4(3)
O21 C27 C28 121.1(3)
C29 C28 C27 124.1(3)
C29 C28 H28A 106.3
C27 C28 H28A 106.3
C29 C28 H28B 106.3
C27 C28 H28B 106.3
H28A C28 H28B 106.4
O24 C29 O23 123.1(3)
O24 C29 C28 115.8(3)
O23 C29 C28 121.0(3)

loop_
_geom_bond_atom_site_label_1
_geom_bond_atom_site_label_2
_geom_bond_distance
_geom_bond_publ_flag
Zn1 O1 2.023(2) y
Zn1 O11 2.013(2) y
Zn1 O13 2.016(2) y
Zn1 N11 2.098(3) y
Zn1 N13 2.077(3) y
Zn2 O2 2.016(3) y
Zn2 O21 2.026(3) y
Zn2 O23 2.023(2) y
Zn2 N21 2.076(3) y
Zn2 N23 2.097(3) y
O1 H1A 0.8365 ?
O1 H1B 0.8334 ?
O2 H2A 0.8010 ?
O2 H2B 0.8594 ?
O11 C17 1.248(4) ?
O12 C17 1.238(4) ?
O13 C19 1.265(4) ?
O14 C19 1.232(4) ?
O21 C27 1.258(4) ?
O22 C27 1.239(4) ?
O23 C29 1.268(4) ?
O24 C29 1.234(4) ?
O1W H1WA 0.8536 ?
O1W H1WB 0.8432 ?
O2W H2WA 0.8169 ?
O2W H2WB 0.8148 ?
N11 C13 1.319(4) ?
N11 C11 1.379(4) ?
N12 C13 1.334(4) ?
N12 H12A 0.8687 ?
N12 H12B 0.8623 ?
N13 C16 1.326(4) ?
N13 C14 1.391(4) ?
N14 C16 1.324(4) ?
N14 H14A 0.8392 ?
N14 H14B 0.8809 ?
N21 C23 1.323(4) ?
N21 C21 1.392(4) ?
N22 C23 1.334(4) ?
N22 H22A 0.8308 ?
N22 H22B 0.8556 ?
N23 C26 1.324(4) ?
N23 C24 1.388(4) ?
N24 C26 1.333(4) ?
N24 H24A 0.8259 ?
N24 H24B 0.8748 ?
S11 C12 1.725(4) ?
S11 C13 1.737(4) ?
S12 C15 1.728(4) ?
S12 C16 1.729(4) ?
S21 C22 1.721(4) ?
S21 C23 1.729(3) ?
S22 C25 1.722(4) ?
S22 C26 1.735(4) ?
C11 C12 1.332(5) ?
C11 C14 1.459(5) ?
C12 H12 0.9300 ?
C14 C15 1.343(5) ?
C15 H15 0.9300 ?
C17 C18 1.517(5) ?
C18 C19 1.511(5) ?
C18 H18A 0.9700 ?
C18 H18B 0.9700 ?
C21 C22 1.331(5) ?
C21 C24 1.449(5) ?
C22 H22 0.9300 ?
C24 C25 1.342(5) ?
C25 H25 0.9300 ?
C27 C28 1.513(5) ?
C28 C29 1.501(5) ?
C28 H28A 0.9700 ?
C28 H28B 0.9700 ?

loop_
_geom_hbond_atom_site_label_D
_geom_hbond_atom_site_label_H
_geom_hbond_atom_site_label_A
_geom_hbond_site_symmetry_A
_geom_hbond_distance_DH
_geom_hbond_distance_HA
_geom_hbond_distance_DA
_geom_hbond_angle_DHA
_geom_hbond_publ_flag
O1 H1A O24 2_665 0.84 1.86 2.694(4) 173 y
O1 H1B O1W . 0.83 1.80 2.619(4) 168 y
O2 H2A O2W . 0.80 1.88 2.673(4) 168 y
O2 H2B O22 2_665 0.86 1.83 2.687(4) 175 y
O1W H1WA O12 1_455 0.85 2.06 2.855(4) 154 y
O1W H1WB O12 2_756 0.84 1.93 2.774(4) 174 y
O2W H2WA O14 2_756 0.82 2.07 2.839(4) 156 y
O2W H2WB O1 . 0.82 2.15 2.957(4) 173 y
N12 H12A O22 1_655 0.87 2.06 2.910(4) 168 y
N14 H14B O24 1_556 0.88 2.05 2.905(4) 163 y
N22 H22B O14 1_554 0.86 2.02 2.854(4) 164 y
N24 H24B O12 1_455 0.87 2.06 2.880(4) 156 y
